data_4112132
loop_
_publ_author_name
'Wai-Lun Man'
'Tsz-Man Tang'
'Tsz-Wing Wong'
'Tai-Chu Lau'
'Shie-Ming Peng'
'Wing-Tak Wong'

_publ_section_title
;
 Highly Electrophilic (Salen)ruthenium(VI) Nitrido Complexes
;
_journal_name_full 'Journal of the American Chemical Society'
_journal_page_first 478
_journal_page_last 479
_journal_paper_doi 10.1021/ja037899f
_journal_volume 126
_journal_year 2004
_chemical_formula_sum 'C28 H38 F6 N5 O2 P Ru'
_chemical_formula_weight 722.67
_chemical_name_systematic
; 
 ? 
;
_space_group_IT_number 14
_symmetry_cell_setting monoclinic
_symmetry_space_group_name_Hall '-P 2ybc'
_symmetry_space_group_name_H-M 'P 1 21/c 1'
_atom_sites_solution_hydrogens geom
_atom_sites_solution_primary direct
_atom_sites_solution_secondary difmap
_audit_creation_method SHELXL-97
_cell_angle_alpha 90.00
_cell_angle_beta 90.7092(5)
_cell_angle_gamma 90.00
_cell_formula_units_Z 4
_cell_length_a 11.3517(1)
_cell_length_b 27.5955(3)
_cell_length_c 9.8430(1)
_cell_measurement_reflns_used all
_cell_measurement_temperature 295(2)
_cell_measurement_theta_max 27.50
_cell_measurement_theta_min 1.48
_cell_volume 3083.14(5)
_computing_cell_refinement DENZO-SMN
_computing_data_collection 'NONIUS COLLECT'
_computing_data_reduction DENZO-SMN
_computing_molecular_graphics SHELXTL
_computing_publication_material SHELXTL
_computing_structure_refinement 'SHELXL-97 (Sheldrick, 1997)'
_computing_structure_solution 'SHELXS-97 (Sheldrick, 1990)'
_diffrn_ambient_temperature 295(2)
_diffrn_measured_fraction_theta_full 0.998
_diffrn_measured_fraction_theta_max 0.998
_diffrn_measurement_device_type 'NONIUS KappaCCD'
_diffrn_measurement_method '\w scans'
_diffrn_radiation_monochromator graphite
_diffrn_radiation_source 'fine-focus sealed tube'
_diffrn_radiation_type MoK\a
_diffrn_radiation_wavelength 0.71073
_diffrn_reflns_av_R_equivalents 0.0511
_diffrn_reflns_av_sigmaI/netI 0.0614
_diffrn_reflns_limit_h_max 14
_diffrn_reflns_limit_h_min -14
_diffrn_reflns_limit_k_max 35
_diffrn_reflns_limit_k_min -35
_diffrn_reflns_limit_l_max 12
_diffrn_reflns_limit_l_min -12
_diffrn_reflns_number 33953
_diffrn_reflns_theta_full 27.50
_diffrn_reflns_theta_max 27.50
_diffrn_reflns_theta_min 1.48
_exptl_absorpt_coefficient_mu 0.632
_exptl_absorpt_correction_type multi-scan
_exptl_crystal_colour 'dark brown'
_exptl_crystal_density_diffrn 1.557
_exptl_crystal_description needle
_exptl_crystal_F_000 1480
_exptl_crystal_size_max 0.20
_exptl_crystal_size_mid 0.10
_exptl_crystal_size_min 0.05
_refine_diff_density_max 1.232
_refine_diff_density_min -0.749
_refine_diff_density_rms 0.233
_refine_ls_extinction_coef 0.0164(15)
_refine_ls_extinction_expression Fc^*^=kFc[1+0.001xFc^2^\l^3^/sin(2\q)]^-1/4^
_refine_ls_extinction_method SHELXL
_refine_ls_goodness_of_fit_ref 1.132
_refine_ls_hydrogen_treatment mixed
_refine_ls_matrix_type full
_refine_ls_number_parameters 389
_refine_ls_number_reflns 7081
_refine_ls_number_restraints 0
_refine_ls_restrained_S_all 1.132
_refine_ls_R_factor_all 0.1245
_refine_ls_R_factor_gt 0.0777
_refine_ls_shift/su_max 0.022
_refine_ls_shift/su_mean 0.001
_refine_ls_structure_factor_coef Fsqd
_refine_ls_weighting_details 'calc w=1/[\s^2^(Fo^2^)+(0.1155P)^2^+2.8351P] where P=(Fo^2^+2Fc^2^)/3'
_refine_ls_weighting_scheme calc
_refine_ls_wR_factor_gt 0.2030
_refine_ls_wR_factor_ref 0.2290
_reflns_number_gt 4570
_reflns_number_total 7081
_reflns_threshold_expression >2sigma(I)
_cod_data_source_file ja037899fsi20031210_063504.cif
_cod_data_source_block ic9587
_cod_database_code 4112132

loop_
_symmetry_equiv_pos_as_xyz
'x, y, z'
'-x, y+1/2, -z+1/2'
'-x, -y, -z'
'x, -y-1/2, z-1/2'

loop_
_atom_site_label
_atom_site_type_symbol
_atom_site_fract_x
_atom_site_fract_y
_atom_site_fract_z
_atom_site_U_iso_or_equiv
_atom_site_adp_type
_atom_site_occupancy
_atom_site_symmetry_multiplicity
_atom_site_calc_flag
_atom_site_refinement_flags
Ru1 Ru 1.72659(4) 0.110432(17) 0.55282(4) 0.0518(2) Uani 1 1 d .
O1 O 1.6516(3) 0.04619(15) 0.5031(4) 0.0579(10) Uani 1 1 d .
O2 O 1.5742(3) 0.13786(15) 0.6285(4) 0.0564(10) Uani 1 1 d .
N1 N 1.8833(4) 0.0891(2) 0.4833(5) 0.0572(12) Uani 1 1 d .
N2 N 1.8180(4) 0.16890(18) 0.6147(5) 0.0586(12) Uani 1 1 d .
N3 N 1.7620(4) 0.07711(19) 0.7473(5) 0.0591(12) Uani 1 1 d .
H3B H 1.8058 0.0987 0.7962 0.071 Uiso 1 1 calc R
N4 N 1.6933(4) 0.13416(19) 0.3708(5) 0.0591(12) Uani 1 1 d .
H4B H 1.7508 0.1487 0.3320 0.071 Uiso 1 1 calc R
N5 N 1.5982(5) 0.1313(2) 0.3002(5) 0.0693(14) Uani 1 1 d .
C1 C 1.6946(5) 0.0173(2) 0.4103(5) 0.0516(13) Uani 1 1 d .
C2 C 1.6226(6) -0.0211(2) 0.3643(6) 0.0637(16) Uani 1 1 d .
H2A H 1.5482 -0.0252 0.4012 0.076 Uiso 1 1 calc R
C3 C 1.6606(6) -0.0530(2) 0.2646(6) 0.0696(17) Uani 1 1 d .
H3A H 1.6111 -0.0780 0.2361 0.083 Uiso 1 1 calc R
C4 C 1.7687(7) -0.0484(3) 0.2082(7) 0.0740(19) Uani 1 1 d .
H4A H 1.7922 -0.0699 0.1409 0.089 Uiso 1 1 calc R
C5 C 1.8435(6) -0.0120(3) 0.2505(6) 0.0673(17) Uani 1 1 d .
H5A H 1.9171 -0.0089 0.2109 0.081 Uiso 1 1 calc R
C6 C 1.8096(5) 0.0212(2) 0.3542(6) 0.0593(15) Uani 1 1 d .
C7 C 1.8988(6) 0.0550(3) 0.3998(7) 0.0640(16) Uani 1 1 d .
H7A H 1.9740 0.0515 0.3646 0.077 Uiso 1 1 calc R
C8 C 1.9849(7) 0.1200(3) 0.5362(8) 0.080(2) Uani 1 1 d .
H8A H 1.9998 0.1088 0.6293 0.096 Uiso 1 1 calc R
C9 C 2.0994(6) 0.1167(3) 0.4680(8) 0.084(2) Uani 1 1 d .
H9A H 2.0886 0.1235 0.3719 0.100 Uiso 1 1 calc R
H9B H 2.1295 0.0839 0.4767 0.100 Uiso 1 1 calc R
C10 C 2.1878(8) 0.1516(4) 0.5274(10) 0.103(3) Uani 1 1 d .
H10A H 2.2139 0.1396 0.6153 0.124 Uiso 1 1 calc R
H10B H 2.2559 0.1527 0.4689 0.124 Uiso 1 1 calc R
C11 C 2.1420(8) 0.2012(4) 0.5442(12) 0.126(4) Uani 1 1 d .
H11A H 2.1315 0.2157 0.4551 0.151 Uiso 1 1 calc R
H11B H 2.2004 0.2203 0.5932 0.151 Uiso 1 1 calc R
C12 C 2.0269(6) 0.2043(3) 0.6187(8) 0.081(2) Uani 1 1 d .
H12A H 1.9983 0.2375 0.6173 0.097 Uiso 1 1 calc R
H12B H 2.0387 0.1948 0.7127 0.097 Uiso 1 1 calc R
C13 C 1.9363(6) 0.1710(3) 0.5507(9) 0.085(2) Uani 1 1 d .
H13A H 1.9238 0.1834 0.4583 0.103 Uiso 1 1 calc R
C14 C 1.7828(6) 0.2006(2) 0.7002(6) 0.0657(16) Uani 1 1 d .
H14A H 1.8375 0.2236 0.7292 0.079 Uiso 1 1 calc R
C15 C 1.6660(6) 0.2038(2) 0.7557(6) 0.0614(16) Uani 1 1 d .
C16 C 1.6464(8) 0.2402(3) 0.8528(8) 0.087(2) Uani 1 1 d .
H16A H 1.7100 0.2585 0.8837 0.104 Uiso 1 1 calc R
C17 C 1.5389(8) 0.2495(3) 0.9028(8) 0.094(2) Uani 1 1 d .
H17A H 1.5291 0.2738 0.9672 0.112 Uiso 1 1 calc R
C18 C 1.4424(8) 0.2226(3) 0.8574(7) 0.085(2) Uani 1 1 d .
H18A H 1.3678 0.2290 0.8910 0.102 Uiso 1 1 calc R
C19 C 1.4575(6) 0.1868(3) 0.7635(6) 0.0694(17) Uani 1 1 d .
H19A H 1.3919 0.1697 0.7324 0.083 Uiso 1 1 calc R
C20 C 1.5686(5) 0.1749(2) 0.7123(5) 0.0535(13) Uani 1 1 d .
C21 C 1.8300(7) 0.0305(3) 0.7467(7) 0.084(2) Uani 1 1 d .
H21A H 1.8027 0.0100 0.6728 0.100 Uiso 1 1 calc R
H21B H 1.9131 0.0370 0.7343 0.100 Uiso 1 1 calc R
C22 C 1.8114(9) 0.0064(3) 0.8773(8) 0.107(3) Uani 1 1 d .
H22A H 1.8754 0.0137 0.9403 0.128 Uiso 1 1 calc R
H22B H 1.8070 -0.0284 0.8653 0.128 Uiso 1 1 calc R
C23 C 1.6963(8) 0.0260(3) 0.9295(9) 0.104(3) Uani 1 1 d .
H23A H 1.7070 0.0393 1.0200 0.125 Uiso 1 1 calc R
H23B H 1.6378 0.0004 0.9331 0.125 Uiso 1 1 calc R
C24 C 1.6572(6) 0.0654(3) 0.8308(7) 0.0765(19) Uani 1 1 d .
H24A H 1.5929 0.0539 0.7734 0.092 Uiso 1 1 calc R
H24B H 1.6310 0.0939 0.8797 0.092 Uiso 1 1 calc R
C25 C 1.5913(8) 0.1442(4) 0.1556(7) 0.104(3) Uani 1 1 d .
H25A H 1.5988 0.1790 0.1434 0.125 Uiso 1 1 calc R
H25B H 1.6527 0.1281 0.1050 0.125 Uiso 1 1 calc R
C26 C 1.4748(9) 0.1275(6) 0.1119(10) 0.151(5) Uani 1 1 d .
H26A H 1.4368 0.1520 0.0560 0.182 Uiso 1 1 calc R
H26B H 1.4820 0.0981 0.0586 0.182 Uiso 1 1 calc R
C27 C 1.4055(10) 0.1182(5) 0.2314(11) 0.145(5) Uani 1 1 d .
H27A H 1.3640 0.0876 0.2214 0.174 Uiso 1 1 calc R
H27B H 1.3477 0.1437 0.2428 0.174 Uiso 1 1 calc R
C28 C 1.4835(7) 0.1163(4) 0.3492(8) 0.094(3) Uani 1 1 d .
H28A H 1.4872 0.0837 0.3858 0.113 Uiso 1 1 calc R
H28B H 1.4565 0.1381 0.4196 0.113 Uiso 1 1 calc R
P1 P 0.9728(3) 0.14339(9) 0.0497(2) 0.0944(7) Uani 1 1 d .
F1 F 0.9491(16) 0.1904(4) -0.0230(8) 0.289(8) Uani 1 1 d .
F2 F 0.999(2) 0.1003(3) 0.1216(8) 0.346(11) Uani 1 1 d .
F3 F 0.8500(9) 0.1318(7) 0.0096(15) 0.311(9) Uani 1 1 d .
F4 F 0.9371(11) 0.1691(3) 0.1804(6) 0.222(5) Uani 1 1 d .
F5 F 1.0872(8) 0.1633(6) 0.0601(18) 0.319(8) Uani 1 1 d .
F6 F 0.9982(7) 0.1156(3) -0.0870(7) 0.157(3) Uani 1 1 d .

loop_
_atom_site_aniso_label
_atom_site_aniso_U_11
_atom_site_aniso_U_22
_atom_site_aniso_U_33
_atom_site_aniso_U_23
_atom_site_aniso_U_13
_atom_site_aniso_U_12
Ru1 0.0546(3) 0.0538(3) 0.0468(3) 0.0022(2) -0.0042(2) 0.0037(2)
O1 0.059(2) 0.062(2) 0.053(2) -0.0056(19) 0.0096(18) -0.007(2)
O2 0.048(2) 0.062(3) 0.060(2) -0.0066(19) -0.0011(17) 0.0060(19)
N1 0.046(3) 0.064(3) 0.061(3) 0.001(3) 0.000(2) -0.001(2)
N2 0.058(3) 0.054(3) 0.063(3) 0.005(2) -0.008(2) -0.005(2)
N3 0.058(3) 0.064(3) 0.055(3) 0.003(2) -0.009(2) 0.001(2)
N4 0.063(3) 0.064(3) 0.051(3) 0.006(2) -0.005(2) 0.004(3)
N5 0.067(3) 0.090(4) 0.050(3) 0.007(3) -0.009(2) 0.001(3)
C1 0.057(3) 0.054(3) 0.044(3) 0.002(2) 0.000(2) 0.008(3)
C2 0.068(4) 0.060(4) 0.063(4) -0.005(3) 0.001(3) 0.002(3)
C3 0.086(5) 0.058(4) 0.065(4) -0.005(3) 0.003(3) 0.009(3)
C4 0.089(5) 0.062(4) 0.070(4) -0.007(3) 0.000(4) 0.019(4)
C5 0.071(4) 0.074(4) 0.056(3) 0.003(3) 0.011(3) 0.018(4)
C6 0.061(4) 0.065(4) 0.052(3) 0.006(3) 0.003(3) 0.010(3)
C7 0.052(3) 0.072(4) 0.068(4) 0.009(3) 0.005(3) 0.004(3)
C8 0.066(4) 0.086(5) 0.088(5) -0.003(4) 0.002(4) -0.003(4)
C9 0.065(4) 0.111(7) 0.076(5) 0.004(4) 0.002(4) 0.005(4)
C10 0.072(5) 0.121(8) 0.118(7) -0.002(6) 0.005(5) -0.010(5)
C11 0.075(6) 0.116(8) 0.186(11) 0.013(7) 0.007(6) -0.030(6)
C12 0.076(5) 0.067(4) 0.100(5) 0.007(4) -0.002(4) -0.016(4)
C13 0.065(4) 0.082(5) 0.109(6) 0.015(4) -0.003(4) -0.005(4)
C14 0.074(4) 0.058(4) 0.065(4) 0.000(3) -0.013(3) -0.009(3)
C15 0.080(4) 0.054(3) 0.050(3) -0.005(3) -0.013(3) 0.007(3)
C16 0.111(6) 0.074(5) 0.075(5) -0.020(4) -0.008(4) -0.001(5)
C17 0.115(7) 0.080(5) 0.085(5) -0.035(4) 0.004(5) 0.000(5)
C18 0.098(6) 0.076(5) 0.081(5) -0.014(4) 0.015(4) 0.016(4)
C19 0.076(4) 0.068(4) 0.065(4) -0.011(3) 0.002(3) 0.005(3)
C20 0.065(4) 0.050(3) 0.046(3) -0.001(2) -0.008(3) 0.006(3)
C21 0.091(5) 0.081(5) 0.079(5) 0.023(4) -0.003(4) 0.020(4)
C22 0.138(8) 0.094(6) 0.089(5) 0.030(5) 0.015(5) 0.034(6)
C23 0.116(7) 0.098(6) 0.100(6) 0.041(5) 0.023(5) 0.011(5)
C24 0.076(4) 0.095(5) 0.059(4) 0.013(4) 0.003(3) 0.009(4)
C25 0.098(6) 0.157(9) 0.057(4) 0.019(5) -0.009(4) 0.020(6)
C26 0.097(7) 0.290(17) 0.066(5) 0.033(8) -0.027(5) -0.020(9)
C27 0.095(7) 0.243(16) 0.096(7) -0.003(8) -0.030(6) -0.020(8)
C28 0.062(4) 0.147(9) 0.073(5) 0.024(5) -0.012(4) -0.010(5)
P1 0.125(2) 0.0907(16) 0.0672(12) 0.0027(11) -0.0139(12) -0.0060(14)
F1 0.60(2) 0.155(8) 0.106(5) -0.003(5) -0.101(9) 0.022(11)
F2 0.80(4) 0.128(7) 0.107(5) 0.033(5) -0.001(11) 0.102(13)
F3 0.141(8) 0.43(2) 0.360(17) -0.240(16) 0.026(9) -0.023(10)
F4 0.440(16) 0.150(6) 0.076(4) -0.026(4) -0.020(6) 0.049(8)
F5 0.124(7) 0.352(19) 0.48(2) -0.080(17) -0.040(10) -0.079(9)
F6 0.174(7) 0.187(8) 0.111(5) -0.033(4) 0.008(4) 0.027(5)

loop_
_atom_type_symbol
_atom_type_description
_atom_type_scat_dispersion_real
_atom_type_scat_dispersion_imag
_atom_type_scat_source
C C 0.0033 0.0016 'International Tables Vol C Tables 4.2.6.8 and 6.1.1.4'
H H 0.0000 0.0000 'International Tables Vol C Tables 4.2.6.8 and 6.1.1.4'
N N 0.0061 0.0033 'International Tables Vol C Tables 4.2.6.8 and 6.1.1.4'
O O 0.0106 0.0060 'International Tables Vol C Tables 4.2.6.8 and 6.1.1.4'
F F 0.0171 0.0103 'International Tables Vol C Tables 4.2.6.8 and 6.1.1.4'
P P 0.1023 0.0942 'International Tables Vol C Tables 4.2.6.8 and 6.1.1.4'
Ru Ru -1.2594 0.8363 'International Tables Vol C Tables 4.2.6.8 and 6.1.1.4'

loop_
_geom_angle_atom_site_label_1
_geom_angle_atom_site_label_2
_geom_angle_atom_site_label_3
_geom_angle
N4 Ru1 N1 87.0(2)
N4 Ru1 N2 95.9(2)
N1 Ru1 N2 83.2(2)
N4 Ru1 O1 89.8(2)
N1 Ru1 O1 91.90(19)
N2 Ru1 O1 172.29(18)
N4 Ru1 O2 93.20(18)
N1 Ru1 O2 174.83(19)
N2 Ru1 O2 91.64(19)
O1 Ru1 O2 93.26(16)
N4 Ru1 N3 174.5(2)
N1 Ru1 N3 91.23(19)
N2 Ru1 N3 89.06(19)
O1 Ru1 N3 85.08(18)
O2 Ru1 N3 89.05(17)
C1 O1 Ru1 122.8(4)
C20 O2 Ru1 124.4(4)
C7 N1 C8 121.9(5)
C7 N1 Ru1 125.0(4)
C8 N1 Ru1 113.1(4)
C14 N2 C13 122.7(6)
C14 N2 Ru1 125.7(4)
C13 N2 Ru1 111.5(4)
C24 N3 C21 103.3(5)
C24 N3 Ru1 116.2(4)
C21 N3 Ru1 116.9(4)
N5 N4 Ru1 129.4(4)
N4 N5 C28 126.2(5)
N4 N5 C25 123.1(6)
C28 N5 C25 110.7(5)
O1 C1 C2 117.5(5)
O1 C1 C6 125.1(5)
C2 C1 C6 117.4(5)
C3 C2 C1 121.3(6)
C4 C3 C2 121.2(7)
C3 C4 C5 120.1(6)
C4 C5 C6 120.9(6)
C5 C6 C1 119.0(6)
C5 C6 C7 116.3(6)
C1 C6 C7 124.6(6)
N1 C7 C6 125.5(6)
C9 C8 C13 115.2(7)
C9 C8 N1 118.6(6)
C13 C8 N1 106.0(6)
C8 C9 C10 111.7(7)
C11 C10 C9 113.9(8)
C10 C11 C12 114.6(8)
C11 C12 C13 109.6(7)
N2 C13 C8 109.6(6)
N2 C13 C12 116.3(7)
C8 C13 C12 110.8(6)
N2 C14 C15 125.9(6)
C16 C15 C20 118.4(6)
C16 C15 C14 117.1(6)
C20 C15 C14 124.4(5)
C17 C16 C15 122.5(8)
C16 C17 C18 119.6(7)
C19 C18 C17 119.9(7)
C18 C19 C20 122.2(7)
O2 C20 C19 117.2(5)
O2 C20 C15 125.5(5)
C19 C20 C15 117.3(5)
C22 C21 N3 107.8(6)
C21 C22 C23 105.7(6)
C22 C23 C24 106.6(6)
N3 C24 C23 106.2(6)
C26 C25 N5 104.2(7)
C27 C26 C25 108.4(8)
C26 C27 C28 108.9(9)
C27 C28 N5 105.3(7)
F5 P1 F2 96.1(11)
F5 P1 F3 165.1(11)
F2 P1 F3 98.0(10)
F5 P1 F1 81.8(9)
F2 P1 F1 177.6(9)
F3 P1 F1 84.2(10)
F5 P1 F4 90.7(8)
F2 P1 F4 91.4(5)
F3 P1 F4 93.8(6)
F1 P1 F4 87.3(5)
F5 P1 F6 94.2(7)
F2 P1 F6 88.8(5)
F3 P1 F6 81.3(5)
F1 P1 F6 92.7(5)
F4 P1 F6 175.0(6)

loop_
_geom_bond_atom_site_label_1
_geom_bond_atom_site_label_2
_geom_bond_distance
Ru1 N4 1.940(5)
Ru1 N1 2.002(5)
Ru1 N2 2.009(5)
Ru1 O1 2.024(4)
Ru1 O2 2.038(4)
Ru1 N3 2.157(5)
O1 C1 1.311(6)
O2 C20 1.315(7)
N1 C7 1.263(8)
N1 C8 1.522(9)
N2 C14 1.281(8)
N2 C13 1.491(9)
N3 C24 1.489(8)
N3 C21 1.499(9)
N4 N5 1.279(6)
N5 C28 1.454(10)
N5 C25 1.468(8)
C1 C2 1.410(8)
C1 C6 1.428(8)
C2 C3 1.391(9)
C3 C4 1.359(10)
C4 C5 1.378(10)
C5 C6 1.427(8)
C6 C7 1.445(9)
C8 C9 1.473(10)
C8 C13 1.518(11)
C9 C10 1.504(12)
C10 C11 1.475(14)
C11 C12 1.508(11)
C12 C13 1.529(10)
C14 C15 1.444(9)
C15 C16 1.406(9)
C15 C20 1.425(9)
C16 C17 1.346(11)
C17 C18 1.392(11)
C18 C19 1.366(9)
C19 C20 1.403(9)
C21 C22 1.465(10)
C22 C23 1.510(12)
C23 C24 1.521(10)
C25 C26 1.460(13)
C26 C27 1.446(15)
C27 C28 1.451(12)
P1 F5 1.412(9)
P1 F2 1.413(8)
P1 F3 1.479(10)
P1 F1 1.505(9)
P1 F4 1.528(7)
P1 F6 1.578(7)
